data_7041115
loop_
_publ_author_name
'Lenis-Rojas, O A'
'Fernandes, A. R.'
'Roma-Rodrigues, C'
'Baptista, P. V.'
'Marques, F.'
'P\'erez-Fern\'andez, D'
'Guerra-Varela, J'
'S\'anchez, L'
'V\'azquez-Garc\'ia, D'
'Torres, M L\'opez'
'Fern\'andez, A'
'Fern\'andez, J J'

_publ_section_title
;
 Heteroleptic mononuclear compounds of ruthenium(ii): synthesis,
 structural analyses, in vitro antitumor activity and in vivo toxicity on
 zebrafish embryos.
;
_journal_issue 47
_journal_name_full 'Dalton transactions (Cambridge, England : 2003)'
_journal_page_first 19127
_journal_page_last 19140
_journal_paper_doi 10.1039/c6dt03591d
_journal_volume 45
_journal_year 2016
_chemical_formula_sum 'C48 H41 As F6 N4 O6.5 P Ru S2'
_chemical_formula_weight 1162.93
_space_group_crystal_system monoclinic
_space_group_IT_number 14
_space_group_name_Hall '-P 2ybc'
_space_group_name_H-M_alt 'P 1 21/c 1'
_symmetry_space_group_name_Hall '-P 2ybc'
_symmetry_space_group_name_H-M 'P 1 21/c 1'
_atom_sites_solution_hydrogens geom
_audit_creation_method SHELXL-2014/7
_audit_update_record
;
2016-07-26 deposited with the CCDC.
2016-11-06 downloaded from the CCDC.
;
_cell_angle_alpha 90
_cell_angle_beta 105.397(2)
_cell_angle_gamma 90
_cell_formula_units_Z 4
_cell_length_a 21.7802(8)
_cell_length_b 10.9136(4)
_cell_length_c 20.6519(7)
_cell_measurement_reflns_used 110569
_cell_measurement_temperature 100(2)
_cell_measurement_theta_max 50.129
_cell_measurement_theta_min 4.898
_cell_volume 4732.8(3)
_computing_cell_refinement ' SAINT V7.68A (Bruker: Madison, 2009 ) in Apex2 suite.'
_computing_data_collection 'Apex2, Bruker Instrument Service v2010, 1-2'
_computing_data_reduction 'SAINT and XPREP Version 2008/2 (Sheldrick, Bruker AXS Inc.)'
_computing_structure_refinement 'SHELXL-2014/7 (Sheldrick, 2014)'
_computing_structure_solution 'SHELXS-2014/7 (Sheldrick, 2014)'
_diffrn_ambient_temperature 100(2)
_diffrn_measured_fraction_theta_full 0.999
_diffrn_measured_fraction_theta_max 0.998
_diffrn_measurement_device_type 'Bruker X8 APEX'
_diffrn_measurement_method 'omega-phi scans'
_diffrn_radiation_type MoK\a
_diffrn_radiation_wavelength 0.71073
_diffrn_reflns_av_R_equivalents 0.0488
_diffrn_reflns_av_unetI/netI 0.0228
_diffrn_reflns_Laue_measured_fraction_full 0.999
_diffrn_reflns_Laue_measured_fraction_max 0.998
_diffrn_reflns_limit_h_max 26
_diffrn_reflns_limit_h_min -26
_diffrn_reflns_limit_k_max 13
_diffrn_reflns_limit_k_min -13
_diffrn_reflns_limit_l_max 24
_diffrn_reflns_limit_l_min -24
_diffrn_reflns_number 107212
_diffrn_reflns_point_group_measured_fraction_full 0.999
_diffrn_reflns_point_group_measured_fraction_max 0.998
_diffrn_reflns_theta_full 25.242
_diffrn_reflns_theta_max 25.270
_diffrn_reflns_theta_min 0.970
_exptl_absorpt_coefficient_mu 1.226
_exptl_absorpt_correction_T_max 0.745
_exptl_absorpt_correction_T_min 0.682
_exptl_absorpt_correction_type multi-scan
_exptl_absorpt_process_details 'SADABS Version 2008/1 (Sheldrick, Bruker AXS Inc.)'
_exptl_crystal_colour yellow
_exptl_crystal_density_diffrn 1.632
_exptl_crystal_description prism
_exptl_crystal_F_000 2348
_exptl_crystal_size_max 0.320
_exptl_crystal_size_mid 0.140
_exptl_crystal_size_min 0.140
_refine_diff_density_max 0.644
_refine_diff_density_min -0.486
_refine_diff_density_rms 0.065
_refine_ls_extinction_method none
_refine_ls_goodness_of_fit_ref 1.061
_refine_ls_hydrogen_treatment constr
_refine_ls_matrix_type full
_refine_ls_number_parameters 705
_refine_ls_number_reflns 8559
_refine_ls_number_restraints 52
_refine_ls_restrained_S_all 1.059
_refine_ls_R_factor_all 0.0354
_refine_ls_R_factor_gt 0.0271
_refine_ls_shift/su_max 0.001
_refine_ls_shift/su_mean 0.000
_refine_ls_structure_factor_coef Fsqd
_refine_ls_weighting_details 'w=1/[\s^2^(Fo^2^)+(0.0181P)^2^+7.1172P] where P=(Fo^2^+2Fc^2^)/3'
_refine_ls_weighting_scheme calc
_refine_ls_wR_factor_gt 0.0568
_refine_ls_wR_factor_ref 0.0643
_reflns_Friedel_coverage 0.000
_reflns_number_gt 7372
_reflns_number_total 8559
_reflns_threshold_expression 'I > 2\s(I)'
_cod_data_source_file c6dt03591d2.cif
_cod_data_source_block shelx
_cod_depositor_comments 'Adding full bibliography for 7041113--7041116.cif.'
_cod_original_formula_sum 'C48 H41 As F6 N4 O6.50 P Ru S2'
_cod_database_code 7041115
_shelx_shelxl_version_number 2014/7
_shelx_space_group_comment
;
The symmetry employed for this shelxl refinement is uniquely defined
by the following loop, which should always be used as a source of
symmetry information in preference to the above space-group names.
They are only intended as comments.
;
_shelx_estimated_absorpt_t_min 0.695
_shelx_estimated_absorpt_t_max 0.847

loop_
_space_group_symop_operation_xyz
'x, y, z'
'-x, y+1/2, -z+1/2'
'-x, -y, -z'
'x, -y-1/2, z-1/2'

loop_
_atom_site_label
_atom_site_type_symbol
_atom_site_fract_x
_atom_site_fract_y
_atom_site_fract_z
_atom_site_U_iso_or_equiv
_atom_site_adp_type
_atom_site_occupancy
_atom_site_site_symmetry_order
_atom_site_calc_flag
_atom_site_refinement_flags_posn
_atom_site_refinement_flags_adp
_atom_site_refinement_flags_occupancy
_atom_site_disorder_assembly
_atom_site_disorder_group
C1 C 0.38796(12) -0.0175(2) 0.50279(13) 0.0236(6) Uani 1 1 d . . . . .
H1 H 0.3802 0.0197 0.4598 0.028 Uiso 1 1 calc R U . . .
C2 C 0.44207(13) -0.0877(2) 0.52510(15) 0.0292(6) Uani 1 1 d . . . . .
H2 H 0.4700 -0.1008 0.4974 0.035 Uiso 1 1 calc R U . . .
C3 C 0.45500(13) -0.1384(3) 0.58835(15) 0.0336(7) Uani 1 1 d . . . . .
H3 H 0.4928 -0.1843 0.6058 0.040 Uiso 1 1 calc R U . . .
C4 C 0.41195(13) -0.1212(2) 0.62593(14) 0.0316(7) Uani 1 1 d . . . . .
H4 H 0.4200 -0.1555 0.6697 0.038 Uiso 1 1 calc R U . . .
C5 C 0.35709(12) -0.0543(2) 0.60005(13) 0.0229(6) Uani 1 1 d . . . . .
C6 C 0.30724(13) -0.0400(2) 0.63540(12) 0.0239(6) Uani 1 1 d . . . . .
C7 C 0.31326(15) -0.0853(3) 0.69975(13) 0.0327(7) Uani 1 1 d . . . . .
H7 H 0.3506 -0.1282 0.7229 0.039 Uiso 1 1 calc R U . . .
C8 C 0.26453(17) -0.0674(3) 0.72939(14) 0.0400(8) Uani 1 1 d . . . . .
H8 H 0.2678 -0.0975 0.7733 0.048 Uiso 1 1 calc R U . . .
C9 C 0.21078(16) -0.0053(3) 0.69467(14) 0.0374(7) Uani 1 1 d . . . . .
H9 H 0.1766 0.0079 0.7144 0.045 Uiso 1 1 calc R U . . .
C10 C 0.20723(13) 0.0374(2) 0.63098(13) 0.0272(6) Uani 1 1 d . . . . .
H10 H 0.1701 0.0804 0.6074 0.033 Uiso 1 1 calc R U . . .
C11 C 0.12431(11) 0.2001(3) 0.45310(12) 0.0236(6) Uani 1 1 d . . . . .
H11 H 0.1180 0.1321 0.4233 0.028 Uiso 1 1 calc R U . . .
C12 C 0.07586(12) 0.2834(3) 0.44622(14) 0.0301(6) Uani 1 1 d . . . . .
H12 H 0.0371 0.2727 0.4124 0.036 Uiso 1 1 calc R U . . .
C13 C 0.08395(13) 0.3828(3) 0.48888(15) 0.0363(7) Uani 1 1 d . . . . .
H13 H 0.0512 0.4421 0.4847 0.044 Uiso 1 1 calc R U . . .
C14 C 0.14086(12) 0.3942(3) 0.53777(14) 0.0334(7) Uani 1 1 d . . . . .
H14 H 0.1474 0.4614 0.5681 0.040 Uiso 1 1 calc R U . . .
C15 C 0.18819(12) 0.3080(2) 0.54256(12) 0.0223(5) Uani 1 1 d . . . . .
C16 C 0.25101(12) 0.3181(2) 0.59091(12) 0.0215(5) Uani 1 1 d . . . . .
C17 C 0.26325(13) 0.3948(3) 0.64657(13) 0.0278(6) Uani 1 1 d . . . . .
H17 H 0.2299 0.4419 0.6559 0.033 Uiso 1 1 calc R U . . .
C18 C 0.32420(13) 0.4020(3) 0.68822(13) 0.0292(6) Uani 1 1 d . . . . .
H18 H 0.3334 0.4540 0.7265 0.035 Uiso 1 1 calc R U . . .
C19 C 0.37160(13) 0.3322(2) 0.67339(13) 0.0273(6) Uani 1 1 d . . . . .
H19 H 0.4142 0.3377 0.7004 0.033 Uiso 1 1 calc R U . . .
C20 C 0.35608(12) 0.2545(2) 0.61873(12) 0.0222(5) Uani 1 1 d . . . . .
H20 H 0.3886 0.2048 0.6096 0.027 Uiso 1 1 calc R U . . .
C21 C 0.26316(13) -0.2119(2) 0.46380(14) 0.0294(6) Uani 1 1 d . . . . .
C22 C 0.30596(14) -0.2536(3) 0.42986(18) 0.0432(8) Uani 1 1 d . . . . .
H22 H 0.3090 -0.2139 0.3899 0.052 Uiso 1 1 calc R U . . .
C23 C 0.34461(17) -0.3540(3) 0.4545(3) 0.0680(13) Uani 1 1 d . . . . .
H23 H 0.3733 -0.3837 0.4306 0.082 Uiso 1 1 calc R U . . .
C24 C 0.3416(2) -0.4103(3) 0.5127(3) 0.0798(17) Uani 1 1 d . . . . .
H24 H 0.3689 -0.4773 0.5299 0.096 Uiso 1 1 calc R U . . .
C25 C 0.2987(2) -0.3694(3) 0.5464(2) 0.0667(13) Uani 1 1 d . . . . .
H25 H 0.2964 -0.4090 0.5866 0.080 Uiso 1 1 calc R U . . .
C26 C 0.25905(17) -0.2714(3) 0.52220(15) 0.0434(8) Uani 1 1 d . . . . .
H26 H 0.2291 -0.2447 0.5453 0.052 Uiso 1 1 calc R U . . .
C27 C 0.13221(12) -0.1232(2) 0.43118(13) 0.0257(6) Uani 1 1 d . . . . .
C28 C 0.09974(13) -0.1836(3) 0.37290(15) 0.0311(6) Uani 1 1 d . . . . .
H28 H 0.1189 -0.1929 0.3369 0.037 Uiso 1 1 calc R U . . .
C29 C 0.03925(14) -0.2304(3) 0.36730(16) 0.0387(7) Uani 1 1 d . . . . .
H29 H 0.0171 -0.2713 0.3273 0.046 Uiso 1 1 calc R U . . .
C30 C 0.01145(15) -0.2180(4) 0.41887(18) 0.0526(10) Uani 1 1 d . . . . .
H30 H -0.0299 -0.2505 0.4148 0.063 Uiso 1 1 calc R U . . .
C31 C 0.04346(17) -0.1580(5) 0.47693(19) 0.0700(13) Uani 1 1 d . . . . .
H31 H 0.0241 -0.1491 0.5128 0.084 Uiso 1 1 calc R U . . .
C32 C 0.10374(15) -0.1109(4) 0.48278(16) 0.0523(10) Uani 1 1 d . . . . .
H32 H 0.1256 -0.0697 0.5228 0.063 Uiso 1 1 calc R U . . .
C33 C 0.34745(12) 0.2740(2) 0.40709(13) 0.0209(5) Uani 1 1 d . . . . .
C34 C 0.39866(12) 0.2844(2) 0.46362(13) 0.0240(6) Uani 1 1 d . . . . .
H34 H 0.3976 0.2432 0.5038 0.029 Uiso 1 1 calc R U . . .
C35 C 0.45149(13) 0.3547(3) 0.46188(15) 0.0308(6) Uani 1 1 d . . . . .
H35 H 0.4863 0.3616 0.5008 0.037 Uiso 1 1 calc R U . . .
C36 C 0.45317(13) 0.4146(3) 0.40321(16) 0.0332(7) Uani 1 1 d . . . . .
H36 H 0.4890 0.4632 0.4020 0.040 Uiso 1 1 calc R U . . .
C37 C 0.40278(13) 0.4038(3) 0.34652(15) 0.0318(7) Uani 1 1 d . . . . .
H37 H 0.4042 0.4446 0.3063 0.038 Uiso 1 1 calc R U . . .
C38 C 0.35023(13) 0.3338(2) 0.34814(14) 0.0281(6) Uani 1 1 d . . . . .
H38 H 0.3158 0.3263 0.3089 0.034 Uiso 1 1 calc R U . . .
C39 C 0.21090(12) 0.3006(2) 0.36776(12) 0.0221(5) Uani 1 1 d . . . . .
C40 C 0.21322(12) 0.4161(2) 0.39702(14) 0.0272(6) Uani 1 1 d . . . . .
H40 H 0.2478 0.4366 0.4344 0.033 Uiso 1 1 calc R U . . .
C41 C 0.16588(13) 0.5013(3) 0.37235(15) 0.0325(7) Uani 1 1 d . . . . .
H41 H 0.1681 0.5800 0.3925 0.039 Uiso 1 1 calc R U . . .
C42 C 0.11497(13) 0.4719(3) 0.31800(15) 0.0342(7) Uani 1 1 d . . . . .
H42 H 0.0821 0.5300 0.3013 0.041 Uiso 1 1 calc R U . . .
C43 C 0.11238(13) 0.3582(3) 0.28850(14) 0.0333(7) Uani 1 1 d . . . . .
H43 H 0.0776 0.3381 0.2513 0.040 Uiso 1 1 calc R U . . .
C44 C 0.16019(12) 0.2727(3) 0.31261(13) 0.0270(6) Uani 1 1 d . . . . .
H44 H 0.1583 0.1949 0.2915 0.032 Uiso 1 1 calc R U . . .
C45 C 0.26706(13) 0.0616(2) 0.34546(13) 0.0260(6) Uani 1 1 d . . . . .
H45A H 0.2577 0.0957 0.2994 0.031 Uiso 1 1 calc R U . A 1
H45B H 0.3092 0.0212 0.3556 0.031 Uiso 1 1 calc R U . A 1
C46 C 0.21603(14) -0.0318(3) 0.34988(13) 0.0295(6) Uani 1 1 d . . . . .
H46A H 0.2228 -0.1085 0.3272 0.035 Uiso 1 1 calc R U . B 1
H46B H 0.1735 0.0008 0.3264 0.035 Uiso 1 1 calc R U . B 1
N1 N 0.34544(10) 0.00103(18) 0.53874(10) 0.0200(4) Uani 1 1 d . . . . .
N2 N 0.25436(10) 0.02036(19) 0.60100(10) 0.0216(5) Uani 1 1 d . . . . .
N3 N 0.18056(9) 0.21005(19) 0.50015(10) 0.0207(5) Uani 1 1 d . . . . .
N4 N 0.29699(9) 0.24635(19) 0.57795(10) 0.0195(4) Uani 1 1 d . . . . .
P1 P 0.2682(6) 0.1920(16) 0.4094(8) 0.0149(6) Uani 0.5674(14) 1 d . . P C 1
As1 As 0.21849(18) -0.0660(5) 0.4402(3) 0.0176(4) Uani 0.5674(14) 1 d . . P C 1
P2 P 0.2107(7) -0.0674(19) 0.4399(10) 0.0176(4) Uani 0.4326(14) 1 d . . P C 2
As2 As 0.2760(3) 0.1851(8) 0.4099(4) 0.0149(6) Uani 0.4326(14) 1 d . . P C 2
Ru1 Ru 0.26098(2) 0.10141(2) 0.51042(2) 0.01735(6) Uani 1 1 d . . . . .
F1A F 0.15869(9) 0.73911(18) 0.73598(9) 0.0425(5) Uani 0.576(3) 1 d . . P D 5
F2A F 0.16444(11) 0.6941(3) 0.63084(12) 0.0770(8) Uani 0.576(3) 1 d . . P D 5
F3A F 0.08012(10) 0.79880(18) 0.64714(11) 0.0547(6) Uani 0.576(3) 1 d . . P D 5
O1A O 0.04612(9) 0.5808(2) 0.71832(11) 0.0494(6) Uani 0.576(3) 1 d . . P D 5
O2A O 0.13045(12) 0.47685(19) 0.69656(10) 0.0560(6) Uani 0.576(3) 1 d . . P D 5
O3A O 0.04729(9) 0.5411(2) 0.60912(10) 0.0511(6) Uani 0.576(3) 1 d . . P D 5
S1A S 0.08521(5) 0.56588(9) 0.67467(5) 0.0271(3) Uani 0.576(3) 1 d . . P D 5
C47A C 0.12424(6) 0.70526(12) 0.66942(6) 0.0306(4) Uani 0.576(3) 1 d . . P D 5
O1B O 0.15869(9) 0.73911(18) 0.73598(9) 0.0425(5) Uani 0.424(3) 1 d . . P D 6
O2B O 0.16444(11) 0.6941(3) 0.63084(12) 0.0770(8) Uani 0.424(3) 1 d . . P D 6
O3B O 0.08012(10) 0.79880(18) 0.64714(11) 0.0547(6) Uani 0.424(3) 1 d . . P D 6
F1B F 0.04612(9) 0.5808(2) 0.71832(11) 0.0494(6) Uani 0.424(3) 1 d . . P D 6
F2B F 0.13045(12) 0.47685(19) 0.69656(10) 0.0560(6) Uani 0.424(3) 1 d . . P D 6
F3B F 0.04729(9) 0.5411(2) 0.60912(10) 0.0511(6) Uani 0.424(3) 1 d . . P D 6
C47B C 0.08521(5) 0.56588(9) 0.67467(5) 0.0271(3) Uani 0.424(3) 1 d . . P D 6
S1B S 0.12424(6) 0.70526(12) 0.66942(6) 0.0306(4) Uani 0.424(3) 1 d . . P D 6
O4 O 0.50426(10) 0.1857(2) 0.60923(10) 0.0486(6) Uani 1 1 d . . . . .
C48A C 0.5336(10) 0.1217(16) 0.7434(9) 0.027(3) Uani 0.309(3) 1 d D U P E 3
F4A F 0.5853(6) 0.1225(18) 0.7943(11) 0.038(3) Uani 0.309(3) 1 d . U P E 3
F5A F 0.4940(3) 0.2036(6) 0.7592(3) 0.050(2) Uani 0.309(3) 1 d . U P E 3
F6A F 0.5068(3) 0.0134(6) 0.7386(3) 0.052(2) Uani 0.309(3) 1 d . U P E 3
O5A O 0.5855(5) 0.2867(8) 0.6876(4) 0.061(3) Uani 0.309(3) 1 d . . P E 3
O6A O 0.5975(3) 0.0730(8) 0.6591(3) 0.049(2) Uani 0.309(3) 1 d . . P E 3
S2A S 0.5554(4) 0.1689(5) 0.6689(4) 0.0284(12) Uani 0.309(3) 1 d D . P E 3
C48B C 0.5316(4) 0.0958(7) 0.7234(4) 0.0310(19) Uani 0.691(3) 1 d D U P E 4
F4B F 0.5636(3) 0.1087(8) 0.7890(4) 0.0412(14) Uani 0.691(3) 1 d . U P E 4
F5B F 0.54520(13) -0.0160(2) 0.70515(13) 0.0445(8) Uani 0.691(3) 1 d . U P E 4
F6B F 0.46972(12) 0.0969(2) 0.72095(13) 0.0384(7) Uani 0.691(3) 1 d . U P E 4
O5B O 0.61730(15) 0.1912(4) 0.67640(18) 0.0569(11) Uani 0.691(3) 1 d . . P E 4
O6B O 0.53834(16) 0.3252(3) 0.70265(14) 0.0334(8) Uani 0.691(3) 1 d . . P E 4
S2B S 0.55138(16) 0.2139(2) 0.67033(16) 0.0283(5) Uani 0.691(3) 1 d D . P E 4
O1S O 0.0308(2) 0.3937(5) 0.8119(3) 0.0667(15) Uani 0.5 1 d D . P . .
H1B H 0.0197 0.4317 0.8404 1.0(5) Uiso 0.5 1 d DR . P . .
H1A H 0.0392 0.4312 0.7817 1.4(8) Uiso 0.5 1 d DR . P . .

loop_
_atom_site_aniso_label
_atom_site_aniso_U_11
_atom_site_aniso_U_22
_atom_site_aniso_U_33
_atom_site_aniso_U_23
_atom_site_aniso_U_13
_atom_site_aniso_U_12
C1 0.0222(14) 0.0203(13) 0.0284(14) -0.0023(11) 0.0066(11) -0.0023(11)
C2 0.0223(14) 0.0221(14) 0.0420(17) -0.0059(12) 0.0064(12) -0.0023(11)
C3 0.0240(15) 0.0229(14) 0.0481(19) -0.0007(13) -0.0007(13) 0.0041(12)
C4 0.0323(16) 0.0244(15) 0.0313(15) 0.0047(12) -0.0036(12) -0.0012(12)
C5 0.0243(14) 0.0191(13) 0.0219(13) -0.0028(11) -0.0001(11) -0.0048(11)
C6 0.0310(15) 0.0199(13) 0.0179(13) -0.0020(10) 0.0015(11) -0.0051(11)
C7 0.0454(18) 0.0281(15) 0.0211(14) 0.0016(12) 0.0028(13) -0.0034(13)
C8 0.067(2) 0.0343(17) 0.0202(15) 0.0045(13) 0.0136(15) -0.0053(16)
C9 0.055(2) 0.0335(17) 0.0314(16) -0.0017(13) 0.0256(15) -0.0055(15)
C10 0.0332(15) 0.0274(15) 0.0237(14) -0.0010(11) 0.0123(12) -0.0020(12)
C11 0.0186(13) 0.0334(15) 0.0184(13) 0.0000(11) 0.0045(10) -0.0031(11)
C12 0.0159(13) 0.0470(18) 0.0263(14) -0.0010(13) 0.0038(11) 0.0027(12)
C13 0.0208(14) 0.0496(19) 0.0386(17) -0.0084(15) 0.0079(13) 0.0108(13)
C14 0.0214(14) 0.0459(18) 0.0337(16) -0.0112(14) 0.0083(12) 0.0067(13)
C15 0.0175(13) 0.0317(15) 0.0188(13) -0.0037(11) 0.0068(10) -0.0024(11)
C16 0.0189(13) 0.0268(14) 0.0198(13) -0.0019(11) 0.0065(10) -0.0027(11)
C17 0.0252(14) 0.0314(15) 0.0292(15) -0.0081(12) 0.0111(12) -0.0009(12)
C18 0.0282(15) 0.0344(16) 0.0241(14) -0.0102(12) 0.0053(12) -0.0076(12)
C19 0.0237(14) 0.0285(15) 0.0255(14) -0.0026(12) -0.0010(11) -0.0038(12)
C20 0.0203(13) 0.0214(13) 0.0230(13) -0.0001(11) 0.0026(11) -0.0004(10)
C21 0.0272(15) 0.0212(14) 0.0339(16) -0.0040(12) -0.0021(12) -0.0097(12)
C22 0.0316(17) 0.0284(17) 0.067(2) -0.0133(16) 0.0085(16) -0.0090(13)
C23 0.035(2) 0.032(2) 0.125(4) -0.027(2) 0.001(2) -0.0021(16)
C24 0.063(3) 0.0192(19) 0.121(4) -0.008(2) -0.040(3) 0.0019(18)
C25 0.088(3) 0.0206(18) 0.064(3) 0.0078(17) -0.028(2) -0.0106(19)
C26 0.058(2) 0.0254(16) 0.0361(18) 0.0001(13) -0.0061(15) -0.0122(15)
C27 0.0217(13) 0.0258(14) 0.0290(14) 0.0047(11) 0.0057(11) -0.0041(11)
C28 0.0265(15) 0.0283(15) 0.0367(16) -0.0041(13) 0.0054(12) -0.0004(12)
C29 0.0262(16) 0.0373(17) 0.0465(19) -0.0020(14) -0.0012(14) -0.0075(13)
C30 0.0259(17) 0.075(3) 0.054(2) 0.0107(19) 0.0061(16) -0.0199(17)
C31 0.044(2) 0.127(4) 0.046(2) -0.005(2) 0.0227(18) -0.035(2)
C32 0.0387(19) 0.091(3) 0.0289(17) -0.0071(18) 0.0116(14) -0.0285(19)
C33 0.0195(13) 0.0182(12) 0.0267(14) 0.0003(11) 0.0090(11) 0.0022(10)
C34 0.0232(14) 0.0212(13) 0.0280(14) 0.0001(11) 0.0076(11) 0.0000(11)
C35 0.0218(14) 0.0269(15) 0.0420(17) -0.0027(13) 0.0054(12) -0.0004(12)
C36 0.0241(15) 0.0241(15) 0.056(2) 0.0017(13) 0.0186(14) -0.0015(12)
C37 0.0306(16) 0.0276(15) 0.0423(17) 0.0102(13) 0.0189(14) 0.0038(12)
C38 0.0270(15) 0.0287(15) 0.0303(15) 0.0054(12) 0.0106(12) 0.0018(12)
C39 0.0192(13) 0.0262(14) 0.0224(13) 0.0028(11) 0.0080(11) -0.0048(11)
C40 0.0201(13) 0.0304(15) 0.0302(15) -0.0012(12) 0.0050(11) -0.0023(11)
C41 0.0275(15) 0.0281(15) 0.0422(17) -0.0028(13) 0.0097(13) 0.0016(12)
C42 0.0217(14) 0.0400(17) 0.0403(17) 0.0100(14) 0.0070(13) 0.0040(13)
C43 0.0230(14) 0.0442(18) 0.0297(15) 0.0082(13) 0.0019(12) -0.0057(13)
C44 0.0261(14) 0.0302(15) 0.0240(14) 0.0013(12) 0.0055(11) -0.0076(12)
C45 0.0307(15) 0.0295(15) 0.0206(13) 0.0028(11) 0.0115(11) 0.0004(12)
C46 0.0411(17) 0.0251(14) 0.0200(14) -0.0028(11) 0.0042(12) -0.0049(12)
N1 0.0203(11) 0.0172(11) 0.0203(11) -0.0014(9) 0.0014(9) -0.0029(9)
N2 0.0250(12) 0.0217(11) 0.0176(11) -0.0022(9) 0.0050(9) -0.0039(9)
N3 0.0174(11) 0.0277(12) 0.0171(10) 0.0006(9) 0.0048(9) -0.0028(9)
N4 0.0176(11) 0.0224(11) 0.0177(10) 0.0003(9) 0.0032(8) 0.0008(9)
P1 0.0109(15) 0.0178(9) 0.0165(2) 0.0016(5) 0.0042(10) 0.0008(10)
As1 0.0160(11) 0.0194(2) 0.0169(2) -0.00053(15) 0.0033(8) -0.0046(8)
P2 0.0160(11) 0.0194(2) 0.0169(2) -0.00053(15) 0.0033(8) -0.0046(8)
As2 0.0109(15) 0.0178(9) 0.0165(2) 0.0016(5) 0.0042(10) 0.0008(10)
Ru1 0.01596(10) 0.02061(11) 0.01459(10) -0.00058(8) 0.00254(7) -0.00010(8)
F1A 0.0406(11) 0.0534(12) 0.0288(10) 0.0036(9) 0.0008(8) -0.0114(9)
F2A 0.0566(15) 0.122(2) 0.0648(15) 0.0391(15) 0.0374(13) 0.0053(15)
F3A 0.0602(14) 0.0394(12) 0.0585(14) 0.0118(10) 0.0050(11) 0.0159(10)
O1A 0.0422(12) 0.0620(14) 0.0543(13) -0.0130(11) 0.0307(10) -0.0114(10)
O2A 0.0877(17) 0.0438(13) 0.0351(11) 0.0097(10) 0.0140(11) 0.0307(12)
O3A 0.0423(12) 0.0573(14) 0.0402(12) -0.0190(10) -0.0129(9) 0.0196(10)
S1A 0.0224(5) 0.0329(6) 0.0251(6) -0.0046(4) 0.0049(4) 0.0049(4)
C47A 0.0261(7) 0.0394(8) 0.0254(7) 0.0054(5) 0.0055(5) 0.0060(5)
O1B 0.0406(11) 0.0534(12) 0.0288(10) 0.0036(9) 0.0008(8) -0.0114(9)
O2B 0.0566(15) 0.122(2) 0.0648(15) 0.0391(15) 0.0374(13) 0.0053(15)
O3B 0.0602(14) 0.0394(12) 0.0585(14) 0.0118(10) 0.0050(11) 0.0159(10)
F1B 0.0422(12) 0.0620(14) 0.0543(13) -0.0130(11) 0.0307(10) -0.0114(10)
F2B 0.0877(17) 0.0438(13) 0.0351(11) 0.0097(10) 0.0140(11) 0.0307(12)
F3B 0.0423(12) 0.0573(14) 0.0402(12) -0.0190(10) -0.0129(9) 0.0196(10)
C47B 0.0224(5) 0.0329(6) 0.0251(6) -0.0046(4) 0.0049(4) 0.0049(4)
S1B 0.0261(7) 0.0394(8) 0.0254(7) 0.0054(5) 0.0055(5) 0.0060(5)
O4 0.0455(13) 0.0546(14) 0.0327(12) -0.0116(11) -0.0123(10) 0.0097(11)
C48A 0.035(7) 0.024(7) 0.022(9) -0.001(7) 0.007(7) -0.002(5)
F4A 0.036(6) 0.030(6) 0.041(5) -0.004(4) 0.001(5) 0.003(5)
F5A 0.050(4) 0.070(4) 0.032(3) 0.005(3) 0.017(3) 0.031(3)
F6A 0.063(5) 0.045(4) 0.040(4) 0.003(3) 0.002(3) -0.025(4)
O5A 0.076(7) 0.046(5) 0.046(5) 0.000(4) -0.008(5) -0.045(6)
O6A 0.028(4) 0.080(6) 0.040(4) 0.001(4) 0.011(3) 0.034(4)
S2A 0.023(2) 0.029(3) 0.0289(17) -0.001(2) 0.0004(12) -0.004(2)
C48B 0.033(3) 0.030(4) 0.023(4) -0.006(3) -0.005(3) 0.008(3)
F4B 0.058(4) 0.035(2) 0.025(2) 0.0018(18) 0.000(3) -0.001(3)
F5B 0.0494(17) 0.0267(14) 0.0425(16) -0.0073(11) -0.0138(13) 0.0121(12)
F6B 0.0337(14) 0.0392(16) 0.0442(16) 0.0116(13) 0.0134(12) -0.0039(12)
O5B 0.0237(18) 0.093(4) 0.056(2) -0.008(2) 0.0136(16) -0.0014(19)
O6B 0.0382(19) 0.0259(16) 0.0329(17) -0.0023(13) 0.0039(14) -0.0077(14)
S2B 0.0216(8) 0.0407(15) 0.0223(7) 0.0016(12) 0.0051(5) -0.0030(13)
O1S 0.052(3) 0.066(4) 0.079(4) 0.017(3) 0.013(3) 0.007(3)

loop_
_atom_type_symbol
_atom_type_description
_atom_type_scat_dispersion_real
_atom_type_scat_dispersion_imag
_atom_type_scat_source
C C 0.0033 0.0016 'International Tables Vol C Tables 4.2.6.8 and 6.1.1.4'
H H 0.0000 0.0000 'International Tables Vol C Tables 4.2.6.8 and 6.1.1.4'
N N 0.0061 0.0033 'International Tables Vol C Tables 4.2.6.8 and 6.1.1.4'
O O 0.0106 0.0060 'International Tables Vol C Tables 4.2.6.8 and 6.1.1.4'
F F 0.0171 0.0103 'International Tables Vol C Tables 4.2.6.8 and 6.1.1.4'
P P 0.1023 0.0942 'International Tables Vol C Tables 4.2.6.8 and 6.1.1.4'
S S 0.1246 0.1234 'International Tables Vol C Tables 4.2.6.8 and 6.1.1.4'
As As 0.0499 2.0058 'International Tables Vol C Tables 4.2.6.8 and 6.1.1.4'
Ru Ru -1.2594 0.8363 'International Tables Vol C Tables 4.2.6.8 and 6.1.1.4'

loop_
_geom_angle_atom_site_label_1
_geom_angle_atom_site_label_2
_geom_angle_atom_site_label_3
_geom_angle
N1 C1 C2 123.4(3)
N1 C1 H1 118.3
C2 C1 H1 118.3
C3 C2 C1 118.8(3)
C3 C2 H2 120.6
C1 C2 H2 120.6
C2 C3 C4 118.7(3)
C2 C3 H3 120.6
C4 C3 H3 120.6
C3 C4 C5 120.1(3)
C3 C4 H4 119.9
C5 C4 H4 119.9
N1 C5 C4 121.4(2)
N1 C5 C6 115.7(2)
C4 C5 C6 122.8(2)
N2 C6 C7 121.7(3)
N2 C6 C5 115.4(2)
C7 C6 C5 122.8(3)
C8 C7 C6 119.2(3)
C8 C7 H7 120.4
C6 C7 H7 120.4
C7 C8 C9 119.3(3)
C7 C8 H8 120.4
C9 C8 H8 120.4
C8 C9 C10 119.2(3)
C8 C9 H9 120.4
C10 C9 H9 120.4
N2 C10 C9 122.4(3)
N2 C10 H10 118.8
C9 C10 H10 118.8
N3 C11 C12 123.2(2)
N3 C11 H11 118.4
C12 C11 H11 118.4
C11 C12 C13 119.4(3)
C11 C12 H12 120.3
C13 C12 H12 120.3
C12 C13 C14 118.4(3)
C12 C13 H13 120.8
C14 C13 H13 120.8
C15 C14 C13 120.0(3)
C15 C14 H14 120.0
C13 C14 H14 120.0
N3 C15 C14 121.8(2)
N3 C15 C16 115.4(2)
C14 C15 C16 122.7(2)
N4 C16 C17 121.5(2)
N4 C16 C15 115.3(2)
C17 C16 C15 123.2(2)
C18 C17 C16 119.5(2)
C18 C17 H17 120.3
C16 C17 H17 120.3
C17 C18 C19 118.9(2)
C17 C18 H18 120.6
C19 C18 H18 120.6
C20 C19 C18 119.0(2)
C20 C19 H19 120.5
C18 C19 H19 120.5
N4 C20 C19 122.7(2)
N4 C20 H20 118.6
C19 C20 H20 118.6
C22 C21 C26 119.5(3)
C22 C21 As1 121.6(3)
C26 C21 As1 118.4(3)
C22 C21 P2 124.8(6)
C26 C21 P2 115.6(6)
C21 C22 C23 119.8(4)
C21 C22 H22 120.1
C23 C22 H22 120.1
C24 C23 C22 120.5(4)
C24 C23 H23 119.7
C22 C23 H23 119.7
C23 C24 C25 119.7(4)
C23 C24 H24 120.1
C25 C24 H24 120.1
C24 C25 C26 120.7(4)
C24 C25 H25 119.6
C26 C25 H25 119.6
C25 C26 C21 119.7(4)
C25 C26 H26 120.2
C21 C26 H26 120.2
C32 C27 C28 119.2(3)
C32 C27 P2 120.5(7)
C28 C27 P2 120.3(7)
C32 C27 As1 121.2(3)
C28 C27 As1 119.5(3)
C29 C28 C27 120.0(3)
C29 C28 H28 120.0
C27 C28 H28 120.0
C30 C29 C28 120.4(3)
C30 C29 H29 119.8
C28 C29 H29 119.8
C29 C30 C31 119.9(3)
C29 C30 H30 120.1
C31 C30 H30 120.1
C30 C31 C32 120.0(3)
C30 C31 H31 120.0
C32 C31 H31 120.0
C27 C32 C31 120.5(3)
C27 C32 H32 119.7
C31 C32 H32 119.7
C34 C33 C38 118.9(2)
C34 C33 As2 120.7(3)
C38 C33 As2 120.3(3)
C34 C33 P1 122.3(5)
C38 C33 P1 118.5(5)
C33 C34 C35 120.6(3)
C33 C34 H34 119.7
C35 C34 H34 119.7
C36 C35 C34 119.8(3)
C36 C35 H35 120.1
C34 C35 H35 120.1
C37 C36 C35 120.1(3)
C37 C36 H36 120.0
C35 C36 H36 120.0
C36 C37 C38 120.2(3)
C36 C37 H37 119.9
C38 C37 H37 119.9
C37 C38 C33 120.4(3)
C37 C38 H38 119.8
C33 C38 H38 119.8
C44 C39 C40 118.8(2)
C44 C39 P1 123.7(6)
C40 C39 P1 117.1(6)
C44 C39 As2 123.8(3)
C40 C39 As2 117.3(3)
C41 C40 C39 120.8(3)
C41 C40 H40 119.6
C39 C40 H40 119.6
C40 C41 C42 120.0(3)
C40 C41 H41 120.0
C42 C41 H41 120.0
C43 C42 C41 119.7(3)
C43 C42 H42 120.1
C41 C42 H42 120.1
C42 C43 C44 120.6(3)
C42 C43 H43 119.7
C44 C43 H43 119.7
C43 C44 C39 120.1(3)
C43 C44 H44 119.9
C39 C44 H44 119.9
C46 C45 As2 112.2(3)
C46 C45 P1 109.1(5)
C46 C45 H45A 109.9
P1 C45 H45A 109.9
C46 C45 H45B 109.9
P1 C45 H45B 109.9
H45A C45 H45B 108.3
C45 C46 As1 111.1(2)
C45 C46 P2 114.9(5)
C45 C46 H46A 109.4
As1 C46 H46A 109.4
C45 C46 H46B 109.4
As1 C46 H46B 109.4
H46A C46 H46B 108.0
C1 N1 C5 117.3(2)
C1 N1 Ru1 127.46(17)
C5 N1 Ru1 115.17(16)
C10 N2 C6 118.2(2)
C10 N2 Ru1 126.22(18)
C6 N2 Ru1 114.88(16)
C11 N3 C15 117.2(2)
C11 N3 Ru1 127.31(17)
C15 N3 Ru1 115.19(16)
C20 N4 C16 118.3(2)
C20 N4 Ru1 126.12(17)
C16 N4 Ru1 113.49(16)
C39 P1 C45 106.3(8)
C39 P1 C33 101.2(9)
C45 P1 C33 99.9(7)
C39 P1 Ru1 120.5(7)
C45 P1 Ru1 107.7(8)
C33 P1 Ru1 118.8(7)
C21 As1 C46 107.7(3)
C21 As1 C27 100.1(3)
C46 As1 C27 101.3(3)
C21 As1 Ru1 114.1(2)
C46 As1 Ru1 110.9(3)
C27 As1 Ru1 121.3(3)
C27 P2 C46 105.8(9)
C27 P2 C21 103.5(10)
C46 P2 C21 103.2(9)
C27 P2 Ru1 126.2(10)
C46 P2 Ru1 107.0(8)
C21 P2 Ru1 109.0(7)
C33 As2 C45 106.6(4)
C33 As2 C39 99.6(4)
C45 As2 C39 103.0(4)
C33 As2 Ru1 123.0(4)
C45 As2 Ru1 109.5(4)
C39 As2 Ru1 113.1(3)
N3 Ru1 N1 169.79(8)
N3 Ru1 N2 94.33(8)
N1 Ru1 N2 78.11(8)
N3 Ru1 N4 78.22(8)
N1 Ru1 N4 93.60(8)
N2 Ru1 N4 80.19(8)
N3 Ru1 P1 85.6(3)
N1 Ru1 P1 102.0(3)
N2 Ru1 P1 179.9(4)
N4 Ru1 P1 99.8(4)
N3 Ru1 As1 101.31(12)
N1 Ru1 As1 86.48(13)
N2 Ru1 As1 96.44(15)
N4 Ru1 As1 176.53(14)
P1 Ru1 As1 83.6(4)
N3 Ru1 As2 89.96(16)
N1 Ru1 As2 97.55(16)
N2 Ru1 As2 175.66(16)
N4 Ru1 As2 100.1(2)
N3 Ru1 P2 98.0(4)
N1 Ru1 P2 89.6(4)
N2 Ru1 P2 95.1(5)
N4 Ru1 P2 173.6(4)
As2 Ru1 P2 84.9(5)
O2A S1A O1A 112.04(15)
O2A S1A O3A 111.48(14)
O1A S1A O3A 109.73(14)
O2A S1A C47A 108.42(13)
O1A S1A C47A 108.94(11)
O3A S1A C47A 106.01(12)
F2A C47A F3A 111.92(17)
F2A C47A F1A 109.71(16)
F3A C47A F1A 105.55(15)
F2A C47A S1A 111.20(16)
F3A C47A S1A 110.57(12)
F1A C47A S1A 107.64(11)
F2B C47B F1B 112.04(15)
F2B C47B F3B 111.48(14)
F1B C47B F3B 109.73(14)
F2B C47B S1B 108.42(13)
F1B C47B S1B 108.94(11)
F3B C47B S1B 106.01(12)
O2B S1B O3B 111.92(17)
O2B S1B O1B 109.71(16)
O3B S1B O1B 105.55(15)
O2B S1B C47B 111.20(16)
O3B S1B C47B 110.57(12)
O1B S1B C47B 107.64(11)
F6A C48A F4A 109.5(16)
F6A C48A F5A 108.5(14)
F4A C48A F5A 105.6(14)
F6A C48A S2A 114.0(11)
F4A C48A S2A 108.4(16)
F5A C48A S2A 110.5(12)
O4 S2A O6A 110.5(5)
O4 S2A O5A 108.0(5)
O6A S2A O5A 115.0(8)
O4 S2A C48A 116.6(9)
O6A S2A C48A 103.5(8)
O5A S2A C48A 103.2(8)
F5B C48B F6B 107.2(6)
F5B C48B F4B 106.5(7)
F6B C48B F4B 106.4(7)
F5B C48B S2B 111.9(5)
F6B C48B S2B 111.7(6)
F4B C48B S2B 112.8(7)
O5B S2B O4 120.5(3)
O5B S2B O6B 114.8(3)
O4 S2B O6B 113.8(2)
O5B S2B C48B 102.5(4)
O4 S2B C48B 98.6(3)
O6B S2B C48B 102.2(3)
H1B O1S H1A 118.5

loop_
_geom_bond_atom_site_label_1
_geom_bond_atom_site_label_2
_geom_bond_distance
C1 N1 1.347(3)
C1 C2 1.378(4)
C1 H1 0.9500
C2 C3 1.377(4)
C2 H2 0.9500
C3 C4 1.379(4)
C3 H3 0.9500
C4 C5 1.381(4)
C4 H4 0.9500
C5 N1 1.364(3)
C5 C6 1.469(4)
C6 N2 1.353(3)
C6 C7 1.391(4)
C7 C8 1.373(4)
C7 H7 0.9500
C8 C9 1.378(4)
C8 H8 0.9500
C9 C10 1.378(4)
C9 H9 0.9500
C10 N2 1.345(3)
C10 H10 0.9500
C11 N3 1.351(3)
C11 C12 1.371(4)
C11 H11 0.9500
C12 C13 1.380(4)
C12 H12 0.9500
C13 C14 1.381(4)
C13 H13 0.9500
C14 C15 1.380(4)
C14 H14 0.9500
C15 N3 1.364(3)
C15 C16 1.468(3)
C16 N4 1.353(3)
C16 C17 1.389(4)
C17 C18 1.379(4)
C17 H17 0.9500
C18 C19 1.381(4)
C18 H18 0.9500
C19 C20 1.380(4)
C19 H19 0.9500
C20 N4 1.341(3)
C20 H20 0.9500
C21 C22 1.384(4)
C21 C26 1.393(4)
C21 As1 1.862(6)
C21 P2 1.93(2)
C22 C23 1.393(5)
C22 H22 0.9500
C23 C24 1.368(7)
C23 H23 0.9500
C24 C25 1.377(7)
C24 H24 0.9500
C25 C26 1.382(5)
C25 H25 0.9500
C26 H26 0.9500
C27 C32 1.375(4)
C27 C28 1.390(4)
C27 P2 1.779(15)
C27 As1 1.942(5)
C28 C29 1.389(4)
C28 H28 0.9500
C29 C30 1.364(5)
C29 H29 0.9500
C30 C31 1.381(5)
C30 H30 0.9500
C31 C32 1.385(4)
C31 H31 0.9500
C32 H32 0.9500
C33 C34 1.389(4)
C33 C38 1.396(4)
C33 As2 1.848(8)
C33 P1 1.955(16)
C34 C35 1.391(4)
C34 H34 0.9500
C35 C36 1.386(4)
C35 H35 0.9500
C36 C37 1.381(4)
C36 H36 0.9500
C37 C38 1.384(4)
C37 H37 0.9500
C38 H38 0.9500
C39 C44 1.394(4)
C39 C40 1.394(4)
C39 P1 1.770(14)
C39 As2 1.924(7)
C40 C41 1.381(4)
C40 H40 0.9500
C41 C42 1.390(4)
C41 H41 0.9500
C42 C43 1.377(4)
C42 H42 0.9500
C43 C44 1.389(4)
C43 H43 0.9500
C44 H44 0.9500
C45 C46 1.528(4)
C45 As2 1.869(9)
C45 P1 1.937(17)
C45 H45A 0.9900
C45 H45B 0.9900
C46 As1 1.889(6)
C46 P2 1.93(2)
C46 H46A 0.9900
C46 H46B 0.9900
N1 Ru1 2.087(2)
N2 Ru1 2.109(2)
N3 Ru1 2.079(2)
N4 Ru1 2.117(2)
P1 Ru1 2.352(17)
As1 Ru1 2.363(6)
P2 Ru1 2.422(19)
As2 Ru1 2.368(9)
F1A C47A 1.429(2)
F2A C47A 1.337(2)
F3A C47A 1.394(2)
O1A S1A 1.404(2)
O2A S1A 1.372(2)
O3A S1A 1.412(2)
S1A C47A 1.7599(17)
O1B S1B 1.429(2)
O2B S1B 1.337(2)
O3B S1B 1.394(2)
F1B C47B 1.404(2)
F2B C47B 1.372(2)
F3B C47B 1.412(2)
C47B S1B 1.7599(17)
O4 S2B 1.433(4)
O4 S2A 1.436(8)
C48A F6A 1.311(19)
C48A F4A 1.32(2)
C48A F5A 1.341(19)
C48A S2A 1.801(15)
O5A S2A 1.449(8)
O6A S2A 1.441(9)
C48B F5B 1.332(7)
C48B F6B 1.336(10)
C48B F4B 1.356(9)
C48B S2B 1.816(9)
O5B S2B 1.429(5)
O6B S2B 1.450(4)
O1S H1B 0.8077
O1S H1A 0.8056

loop_
_geom_torsion_atom_site_label_1
_geom_torsion_atom_site_label_2
_geom_torsion_atom_site_label_3
_geom_torsion_atom_site_label_4
_geom_torsion
N1 C1 C2 C3 -2.4(4)
C1 C2 C3 C4 2.6(4)
C2 C3 C4 C5 0.0(4)
C3 C4 C5 N1 -3.2(4)
C3 C4 C5 C6 175.5(2)
N1 C5 C6 N2 3.7(3)
C4 C5 C6 N2 -175.1(2)
N1 C5 C6 C7 -176.6(2)
C4 C5 C6 C7 4.7(4)
N2 C6 C7 C8 -0.6(4)
C5 C6 C7 C8 179.6(3)
C6 C7 C8 C9 0.2(4)
C7 C8 C9 C10 0.0(4)
C8 C9 C10 N2 0.2(4)
N3 C11 C12 C13 0.0(4)
C11 C12 C13 C14 -0.6(4)
C12 C13 C14 C15 0.7(5)
C13 C14 C15 N3 -0.2(4)
C13 C14 C15 C16 176.6(3)
N3 C15 C16 N4 13.9(3)
C14 C15 C16 N4 -163.1(2)
N3 C15 C16 C17 -165.8(2)
C14 C15 C16 C17 17.3(4)
N4 C16 C17 C18 2.7(4)
C15 C16 C17 C18 -177.7(3)
C16 C17 C18 C19 -0.1(4)
C17 C18 C19 C20 -2.2(4)
C18 C19 C20 N4 2.0(4)
C26 C21 C22 C23 -0.3(4)
As1 C21 C22 C23 171.4(3)
P2 C21 C22 C23 175.4(7)
C21 C22 C23 C24 -1.4(5)
C22 C23 C24 C25 1.7(5)
C23 C24 C25 C26 -0.5(5)
C24 C25 C26 C21 -1.1(5)
C22 C21 C26 C25 1.5(4)
As1 C21 C26 C25 -170.5(3)
P2 C21 C26 C25 -174.6(6)
C32 C27 C28 C29 0.1(4)
P2 C27 C28 C29 177.9(8)
As1 C27 C28 C29 176.7(3)
C27 C28 C29 C30 -0.3(5)
C28 C29 C30 C31 0.3(6)
C29 C30 C31 C32 -0.2(7)
C28 C27 C32 C31 0.0(5)
P2 C27 C32 C31 -177.8(8)
As1 C27 C32 C31 -176.5(4)
C30 C31 C32 C27 0.0(7)
C38 C33 C34 C35 1.0(4)
As2 C33 C34 C35 -177.9(3)
P1 C33 C34 C35 -173.0(6)
C33 C34 C35 C36 -0.2(4)
C34 C35 C36 C37 -0.5(4)
C35 C36 C37 C38 0.4(4)
C36 C37 C38 C33 0.4(4)
C34 C33 C38 C37 -1.1(4)
As2 C33 C38 C37 177.8(3)
P1 C33 C38 C37 173.1(6)
C44 C39 C40 C41 0.6(4)
P1 C39 C40 C41 -172.3(6)
As2 C39 C40 C41 -175.7(3)
C39 C40 C41 C42 0.4(4)
C40 C41 C42 C43 -0.7(4)
C41 C42 C43 C44 0.0(4)
C42 C43 C44 C39 1.0(4)
C40 C39 C44 C43 -1.3(4)
P1 C39 C44 C43 171.1(7)
As2 C39 C44 C43 174.8(4)
P1 C45 C46 As1 -43.7(5)
As2 C45 C46 P2 -36.1(7)
C2 C1 N1 C5 -0.7(4)
C2 C1 N1 Ru1 -178.58(19)
C4 C5 N1 C1 3.5(4)
C6 C5 N1 C1 -175.3(2)
C4 C5 N1 Ru1 -178.41(19)
C6 C5 N1 Ru1 2.8(3)
C9 C10 N2 C6 -0.6(4)
C9 C10 N2 Ru1 -170.7(2)
C7 C6 N2 C10 0.8(4)
C5 C6 N2 C10 -179.4(2)
C7 C6 N2 Ru1 172.0(2)
C5 C6 N2 Ru1 -8.2(3)
C12 C11 N3 C15 0.5(4)
C12 C11 N3 Ru1 -173.43(19)
C14 C15 N3 C11 -0.4(4)
C16 C15 N3 C11 -177.4(2)
C14 C15 N3 Ru1 174.3(2)
C16 C15 N3 Ru1 -2.7(3)
C19 C20 N4 C16 0.5(4)
C19 C20 N4 Ru1 -162.10(19)
C17 C16 N4 C20 -2.9(4)
C15 C16 N4 C20 177.5(2)
C17 C16 N4 Ru1 161.9(2)
C15 C16 N4 Ru1 -17.8(3)
C44 C39 P1 C45 22.5(10)
C40 C39 P1 C45 -164.9(5)
C44 C39 P1 C33 126.5(5)
C40 C39 P1 C33 -61.0(8)
C44 C39 P1 Ru1 -100.2(9)
C40 C39 P1 Ru1 72.4(10)
C22 C21 As1 C46 22.8(4)
C26 C21 As1 C46 -165.4(2)
C22 C21 As1 C27 128.2(3)
C26 C21 As1 C27 -60.0(3)
C22 C21 As1 Ru1 -100.7(3)
C26 C21 As1 Ru1 71.1(3)
C45 C46 As1 C21 -99.0(3)
C45 C46 As1 C27 156.5(2)
C45 C46 As1 Ru1 26.5(3)
C32 C27 P2 C46 -153.5(6)
C28 C27 P2 C46 28.6(12)
C32 C27 P2 C21 98.3(9)
C28 C27 P2 C21 -79.5(9)
C32 C27 P2 Ru1 -27.8(14)
C28 C27 P2 Ru1 154.4(8)
C34 C33 As2 C45 -120.7(4)
C38 C33 As2 C45 60.4(4)
C34 C33 As2 C39 132.5(3)
C38 C33 As2 C39 -46.4(5)
C34 C33 As2 Ru1 6.8(5)
C38 C33 As2 Ru1 -172.1(3)
C46 C45 As2 C33 170.9(3)
C46 C45 As2 C39 -84.8(4)
C46 C45 As2 Ru1 35.8(4)
O2A S1A C47A F2A 54.87(17)
O1A S1A C47A F2A 177.04(16)
O3A S1A C47A F2A -64.94(17)
O2A S1A C47A F3A 179.85(15)
O1A S1A C47A F3A -57.98(17)
O3A S1A C47A F3A 60.04(16)
O2A S1A C47A F1A -65.33(15)
O1A S1A C47A F1A 56.84(16)
O3A S1A C47A F1A 174.86(14)
F2B C47B S1B O2B 54.87(17)
F1B C47B S1B O2B 177.04(16)
F3B C47B S1B O2B -64.94(17)
F2B C47B S1B O3B 179.85(15)
F1B C47B S1B O3B -57.98(17)
F3B C47B S1B O3B 60.04(16)
F2B C47B S1B O1B -65.33(15)
F1B C47B S1B O1B 56.84(16)
F3B C47B S1B O1B 174.86(14)
F6A C48A S2A O4 63.8(16)
F4A C48A S2A O4 -173.9(12)
F5A C48A S2A O4 -58.7(14)
F6A C48A S2A O6A -57.7(16)
F4A C48A S2A O6A 64.5(15)
F5A C48A S2A O6A 179.7(12)
F6A C48A S2A O5A -178.0(13)
F4A C48A S2A O5A -55.7(16)
F5A C48A S2A O5A 59.5(15)
F5B C48B S2B O5B -55.9(6)
F6B C48B S2B O5B -176.0(4)
F4B C48B S2B O5B 64.2(7)
F5B C48B S2B O4 68.2(6)
F6B C48B S2B O4 -51.9(5)
F4B C48B S2B O4 -171.7(6)
F5B C48B S2B O6B -175.1(5)
F6B C48B S2B O6B 64.8(5)
F4B C48B S2B O6B -55.0(7)
